data_4348772
loop_
_publ_author_name
'Seo, Sujin'
'Ju, Huiyeong'
'Kim, Seulgi'
'Park, In-Hyeok'
'Lee, Eunji'
'Lee, Shim Sung'

_publ_section_title
;
 Group 12 Metal Complexes of an 18-Membered
 N<sub>2</sub>O<sub>2</sub>S<sub>2</sub> Macrocycle Incorporating Two
 Pyridines: First Examples of an Infinite Mercury(I) Complex and a
 Dumbbell-Shaped Heteronuclear Complex with a Macrocyclic Ligand.
;
_journal_issue 21
_journal_name_full 'Inorganic chemistry'
_journal_page_first 11028
_journal_page_last 11039
_journal_paper_doi 10.1021/acs.inorgchem.6b01583
_journal_volume 55
_journal_year 2016
_chemical_formula_moiety 'C18 H22 Br4 Cd2 N2 O2 S2, C H2 Cl2'
_chemical_formula_sum 'C19 H24 Br4 Cd2 Cl2 N2 O2 S2'
_chemical_formula_weight 991.86
_space_group_IT_number 14
_space_group_name_Hall '-P 2ybc'
_space_group_name_H-M_alt 'P 1 21/c 1'
_symmetry_cell_setting monoclinic
_symmetry_space_group_name_Hall '-P 2ybc'
_symmetry_space_group_name_H-M 'P 1 21/c 1'
_atom_sites_solution_hydrogens geom
_atom_sites_solution_primary direct
_atom_sites_solution_secondary difmap
_audit_creation_method SHELXL-97
_cell_angle_alpha 90.00
_cell_angle_beta 100.588(4)
_cell_angle_gamma 90.00
_cell_formula_units_Z 4
_cell_length_a 8.5122(5)
_cell_length_b 15.0729(10)
_cell_length_c 22.8902(14)
_cell_measurement_reflns_used 5859
_cell_measurement_temperature 173(2)
_cell_measurement_theta_max 22.61
_cell_measurement_theta_min 2.70
_cell_volume 2886.9(3)
_computing_cell_refinement 'Bruker SAINT'
_computing_data_collection 'Bruker APEX2'
_computing_data_reduction 'Bruker SAINT'
_computing_molecular_graphics 'Bruker SHELXTL'
_computing_publication_material 'Bruker SHELXTL'
_computing_structure_refinement 'SHELXL-97 (Sheldrick, 2008)'
_computing_structure_solution 'SHELXS-97 (Sheldrick, 2008)'
_diffrn_ambient_temperature 173(2)
_diffrn_measured_fraction_theta_full 0.999
_diffrn_measured_fraction_theta_max 0.999
_diffrn_measurement_device_type 'Bruker APEX-II CCD'
_diffrn_measurement_method '\f and \w scans'
_diffrn_radiation_monochromator graphite
_diffrn_radiation_source 'fine-focus sealed tube'
_diffrn_radiation_type MoK\a
_diffrn_radiation_wavelength 0.71073
_diffrn_reflns_av_R_equivalents 0.0918
_diffrn_reflns_av_sigmaI/netI 0.0772
_diffrn_reflns_limit_h_max 11
_diffrn_reflns_limit_h_min -10
_diffrn_reflns_limit_k_max 19
_diffrn_reflns_limit_k_min -19
_diffrn_reflns_limit_l_max 30
_diffrn_reflns_limit_l_min -26
_diffrn_reflns_number 40790
_diffrn_reflns_theta_full 28.00
_diffrn_reflns_theta_max 28.00
_diffrn_reflns_theta_min 1.63
_exptl_absorpt_coefficient_mu 7.360
_exptl_absorpt_correction_T_max 0.6268
_exptl_absorpt_correction_T_min 0.5265
_exptl_absorpt_correction_type multi-scan
_exptl_absorpt_process_details SADABS
_exptl_crystal_colour colourless
_exptl_crystal_density_diffrn 2.282
_exptl_crystal_density_method 'not measured'
_exptl_crystal_description Block
_exptl_crystal_F_000 1880
_exptl_crystal_size_max 0.10
_exptl_crystal_size_mid 0.08
_exptl_crystal_size_min 0.07
_refine_diff_density_max 7.307
_refine_diff_density_min -1.736
_refine_diff_density_rms 0.319
_refine_ls_extinction_method none
_refine_ls_goodness_of_fit_ref 1.054
_refine_ls_hydrogen_treatment constr
_refine_ls_matrix_type full
_refine_ls_number_parameters 298
_refine_ls_number_reflns 6955
_refine_ls_number_restraints 0
_refine_ls_restrained_S_all 1.054
_refine_ls_R_factor_all 0.1282
_refine_ls_R_factor_gt 0.0828
_refine_ls_shift/su_max 0.001
_refine_ls_shift/su_mean 0.000
_refine_ls_structure_factor_coef Fsqd
_refine_ls_weighting_details 'calc w=1/[\s^2^(Fo^2^)+(0.1250P)^2^+32.2522P] where P=(Fo^2^+2Fc^2^)/3'
_refine_ls_weighting_scheme calc
_refine_ls_wR_factor_gt 0.2067
_refine_ls_wR_factor_ref 0.2409
_reflns_number_gt 4495
_reflns_number_total 6955
_reflns_threshold_expression >2sigma(I)
_cod_data_source_file ic6b01583_si_002.cif
_cod_data_source_block 5
_cod_depositor_comments
;
The following automatic conversions were performed:

data item '_symmetry_cell_setting' value 'Monoclinic' was changed to
'monoclinic' in accordance with the
/home/saulius/struct/COD-crude-data/automatic-downloads/DataCite-retrospective/ACS/depositions/lib/dictionaries/cif_core.dic
dictionary named 'cif_core.dic' version 2.4.2 last updated on
2011-04-26.

Automatic conversion script
Id: cif_fix_values 6909 2019-04-08 15:41:33Z antanas 
;
_cod_original_sg_symbol_H-M P2(1)/c
_cod_database_code 4348772

loop_
_symmetry_equiv_pos_as_xyz
'x, y, z'
'-x, y+1/2, -z+1/2'
'-x, -y, -z'
'x, -y-1/2, z-1/2'

loop_
_atom_site_label
_atom_site_type_symbol
_atom_site_fract_x
_atom_site_fract_y
_atom_site_fract_z
_atom_site_U_iso_or_equiv
_atom_site_adp_type
_atom_site_occupancy
_atom_site_symmetry_multiplicity
_atom_site_calc_flag
_atom_site_refinement_flags
Cd1 Cd 0.33949(10) 0.70211(6) 0.38740(4) 0.0280(2) Uani 1 1 d .
Cd2 Cd 0.18715(11) 0.72591(6) 0.56486(4) 0.0342(2) Uani 1 1 d .
Br1 Br 0.11675(15) 0.66647(9) 0.45396(5) 0.0356(3) Uani 1 1 d .
Br2 Br 0.07553(19) 0.60339(11) 0.62223(6) 0.0537(4) Uani 1 1 d .
Br3 Br 0.49120(16) 0.74164(9) 0.59421(7) 0.0428(4) Uani 1 1 d .
Br4 Br 0.04481(17) 0.87605(10) 0.56323(7) 0.0478(4) Uani 1 1 d .
N1 N 0.2990(12) 0.5933(6) 0.3143(4) 0.030(2) Uani 1 1 d .
N2 N 0.4280(12) 0.8460(6) 0.4257(4) 0.032(2) Uani 1 1 d .
O1 O 0.4271(9) 0.5478(6) 0.4309(3) 0.0320(18) Uani 1 1 d .
O2 O 0.3735(11) 0.7604(6) 0.2866(4) 0.039(2) Uani 1 1 d .
S1 S 0.6566(4) 0.6935(2) 0.40610(13) 0.0324(6) Uani 1 1 d .
S2 S 0.0924(4) 0.8200(2) 0.34137(15) 0.0389(7) Uani 1 1 d .
C1 C 0.2890(16) 0.6103(9) 0.2555(5) 0.037(3) Uani 1 1 d .
C2 C 0.2722(18) 0.5451(11) 0.2135(6) 0.049(4) Uani 1 1 d .
H2A H 0.2703 0.5592 0.1730 0.059 Uiso 1 1 calc R
C3 C 0.2573(19) 0.4550(10) 0.2315(6) 0.049(4) Uani 1 1 d .
H3A H 0.2379 0.4087 0.2029 0.059 Uiso 1 1 calc R
C4 C 0.2718(16) 0.4373(10) 0.2911(6) 0.045(3) Uani 1 1 d .
H4A H 0.2668 0.3778 0.3044 0.054 Uiso 1 1 calc R
C5 C 0.2935(15) 0.5061(9) 0.3316(6) 0.037(3) Uani 1 1 d .
C6 C 0.3138(16) 0.4892(7) 0.3973(5) 0.034(3) Uani 1 1 d .
H6A H 0.2093 0.4965 0.4099 0.041 Uiso 1 1 calc R
H6B H 0.3492 0.4272 0.4057 0.041 Uiso 1 1 calc R
C7 C 0.5897(16) 0.5223(9) 0.4277(6) 0.041(3) Uani 1 1 d .
H7A H 0.5996 0.5108 0.3860 0.049 Uiso 1 1 calc R
H7B H 0.6194 0.4676 0.4511 0.049 Uiso 1 1 calc R
C8 C 0.6967(16) 0.5972(9) 0.4526(6) 0.038(3) Uani 1 1 d .
H8A H 0.8097 0.5793 0.4554 0.045 Uiso 1 1 calc R
H8B H 0.6792 0.6115 0.4931 0.045 Uiso 1 1 calc R
C9 C 0.6929(15) 0.7818(9) 0.4599(5) 0.035(3) Uani 1 1 d .
H9A H 0.6715 0.7601 0.4985 0.042 Uiso 1 1 calc R
H9B H 0.8067 0.7995 0.4656 0.042 Uiso 1 1 calc R
C10 C 0.5895(17) 0.8613(9) 0.4407(6) 0.041(3) Uani 1 1 d .
C11 C 0.6483(19) 0.9447(9) 0.4409(6) 0.045(3) Uani 1 1 d .
H11A H 0.7604 0.9539 0.4510 0.055 Uiso 1 1 calc R
C12 C 0.550(2) 1.0156(10) 0.4270(7) 0.052(4) Uani 1 1 d .
H12A H 0.5931 1.0736 0.4258 0.062 Uiso 1 1 calc R
C13 C 0.3853(17) 1.0025(9) 0.4143(6) 0.043(3) Uani 1 1 d .
H13A H 0.3138 1.0512 0.4064 0.052 Uiso 1 1 calc R
C14 C 0.3296(18) 0.9174(8) 0.4137(6) 0.041(3) Uani 1 1 d .
C15 C 0.1503(18) 0.8989(10) 0.4005(6) 0.046(3) Uani 1 1 d .
H15A H 0.0927 0.9553 0.3896 0.055 Uiso 1 1 calc R
H15B H 0.1173 0.8762 0.4370 0.055 Uiso 1 1 calc R
C16 C 0.1584(16) 0.8724(9) 0.2799(6) 0.043(3) Uani 1 1 d .
H16A H 0.0889 0.8528 0.2426 0.052 Uiso 1 1 calc R
H16B H 0.1450 0.9374 0.2831 0.052 Uiso 1 1 calc R
C17 C 0.3335(17) 0.8530(9) 0.2756(7) 0.043(3) Uani 1 1 d .
H17A H 0.3515 0.8692 0.2354 0.052 Uiso 1 1 calc R
H17B H 0.4048 0.8900 0.3048 0.052 Uiso 1 1 calc R
C18 C 0.303(2) 0.7055(10) 0.2370(6) 0.050(4) Uani 1 1 d .
H18A H 0.3692 0.7085 0.2058 0.059 Uiso 1 1 calc R
H18B H 0.1952 0.7285 0.2199 0.059 Uiso 1 1 calc R
C19 C 0.838(3) 0.608(2) 0.2850(13) 0.166(17) Uani 1 1 d .
H19A H 0.9141 0.5584 0.2943 0.199 Uiso 1 1 calc R
H19B H 0.8486 0.6477 0.3200 0.199 Uiso 1 1 calc R
Cl1 Cl 0.6668(7) 0.5735(4) 0.2682(3) 0.0885(16) Uani 1 1 d .
Cl2 Cl 0.8784(7) 0.6777(5) 0.2104(3) 0.111(2) Uani 1 1 d .

loop_
_atom_site_aniso_label
_atom_site_aniso_U_11
_atom_site_aniso_U_22
_atom_site_aniso_U_33
_atom_site_aniso_U_23
_atom_site_aniso_U_13
_atom_site_aniso_U_12
Cd1 0.0271(5) 0.0285(4) 0.0283(4) -0.0005(3) 0.0050(3) 0.0003(3)
Cd2 0.0311(5) 0.0380(5) 0.0341(5) -0.0083(4) 0.0075(4) -0.0038(4)
Br1 0.0340(7) 0.0414(7) 0.0337(6) -0.0095(5) 0.0125(5) -0.0080(5)
Br2 0.0530(9) 0.0669(10) 0.0431(8) -0.0015(7) 0.0136(7) -0.0229(8)
Br3 0.0281(7) 0.0407(7) 0.0580(9) -0.0033(6) 0.0042(6) -0.0001(5)
Br4 0.0394(8) 0.0448(8) 0.0554(8) -0.0222(6) -0.0009(6) 0.0057(6)
N1 0.035(6) 0.030(5) 0.026(5) -0.002(4) 0.004(4) 0.003(4)
N2 0.032(6) 0.027(5) 0.035(5) -0.001(4) 0.004(4) -0.001(4)
O1 0.024(4) 0.041(5) 0.030(4) 0.007(3) 0.003(3) 0.000(4)
O2 0.042(6) 0.038(5) 0.036(5) 0.007(4) 0.002(4) 0.009(4)
S1 0.0324(16) 0.0324(15) 0.0324(15) 0.0013(12) 0.0060(12) -0.0008(13)
S2 0.0352(18) 0.0387(18) 0.0427(17) 0.0079(14) 0.0071(14) 0.0035(14)
C1 0.038(7) 0.042(7) 0.029(6) 0.003(5) 0.005(5) 0.000(6)
C2 0.054(9) 0.065(10) 0.025(6) -0.006(6) -0.002(6) 0.001(8)
C3 0.058(10) 0.052(9) 0.035(7) -0.017(6) 0.001(7) -0.009(7)
C4 0.038(8) 0.046(8) 0.050(8) -0.009(6) 0.002(6) -0.015(6)
C5 0.025(6) 0.042(7) 0.042(7) 0.011(6) 0.004(5) 0.006(5)
C6 0.046(8) 0.018(5) 0.035(6) 0.002(4) 0.001(6) -0.005(5)
C7 0.041(8) 0.048(8) 0.031(6) 0.002(6) 0.004(6) 0.003(6)
C8 0.032(7) 0.041(7) 0.040(7) 0.007(5) 0.003(6) 0.006(6)
C9 0.031(7) 0.045(8) 0.027(6) -0.008(5) 0.000(5) -0.006(6)
C10 0.043(8) 0.046(8) 0.034(6) -0.010(6) 0.011(6) -0.006(6)
C11 0.055(9) 0.045(8) 0.035(7) -0.009(6) 0.007(6) -0.019(7)
C12 0.067(11) 0.036(8) 0.053(9) -0.005(6) 0.012(8) -0.009(7)
C13 0.049(9) 0.025(6) 0.056(8) -0.011(6) 0.011(7) 0.000(6)
C14 0.052(8) 0.026(6) 0.046(7) -0.009(5) 0.012(6) 0.005(6)
C15 0.048(9) 0.049(8) 0.042(7) -0.002(6) 0.015(6) 0.005(7)
C16 0.034(7) 0.039(7) 0.052(8) 0.020(6) -0.001(6) 0.006(6)
C17 0.040(8) 0.039(7) 0.056(8) 0.014(6) 0.024(7) 0.009(6)
C18 0.058(10) 0.060(9) 0.027(6) 0.007(6) -0.001(6) 0.015(8)
C19 0.093(19) 0.24(4) 0.16(3) -0.16(3) 0.009(18) -0.02(2)
Cl1 0.103(4) 0.063(3) 0.108(4) -0.012(3) 0.041(3) -0.011(3)
Cl2 0.078(4) 0.138(6) 0.125(5) 0.001(4) 0.040(4) -0.031(4)

loop_
_atom_type_symbol
_atom_type_description
_atom_type_scat_dispersion_real
_atom_type_scat_dispersion_imag
_atom_type_scat_source
C C 0.0033 0.0016 'International Tables Vol C Tables 4.2.6.8 and 6.1.1.4'
H H 0.0000 0.0000 'International Tables Vol C Tables 4.2.6.8 and 6.1.1.4'
N N 0.0061 0.0033 'International Tables Vol C Tables 4.2.6.8 and 6.1.1.4'
O O 0.0106 0.0060 'International Tables Vol C Tables 4.2.6.8 and 6.1.1.4'
S S 0.1246 0.1234 'International Tables Vol C Tables 4.2.6.8 and 6.1.1.4'
Br Br -0.2901 2.4595 'International Tables Vol C Tables 4.2.6.8 and 6.1.1.4'
Cd Cd -0.8075 1.2024 'International Tables Vol C Tables 4.2.6.8 and 6.1.1.4'
Cl Cl 0.1484 0.1585 'International Tables Vol C Tables 4.2.6.8 and 6.1.1.4'

loop_
_geom_angle_atom_site_label_1
_geom_angle_atom_site_label_2
_geom_angle_atom_site_label_3
_geom_angle
N1 Cd1 N2 153.3(3)
N1 Cd1 O2 67.4(3)
N2 Cd1 O2 86.5(3)
N1 Cd1 O1 68.7(3)
N2 Cd1 O1 128.4(3)
O2 Cd1 O1 126.1(3)
N1 Cd1 S1 95.4(3)
N2 Cd1 S1 75.2(3)
O2 Cd1 S1 83.2(2)
O1 Cd1 S1 71.43(19)
N1 Cd1 Br1 103.9(3)
N2 Cd1 Br1 100.3(2)
O2 Cd1 Br1 142.5(2)
O1 Cd1 Br1 77.66(18)
S1 Cd1 Br1 134.30(8)
N1 Cd1 S2 100.1(3)
N2 Cd1 S2 74.3(3)
O2 Cd1 S2 69.0(2)
O1 Cd1 S2 149.02(19)
S1 Cd1 S2 139.49(10)
Br1 Cd1 S2 77.40(8)
Br2 Cd2 Br3 112.71(6)
Br2 Cd2 Br4 115.28(6)
Br3 Cd2 Br4 111.96(6)
Br2 Cd2 Br1 102.01(5)
Br3 Cd2 Br1 108.76(5)
Br4 Cd2 Br1 105.13(5)
Cd2 Br1 Cd1 114.49(5)
C1 N1 C5 117.7(10)
C1 N1 Cd1 123.7(8)
C5 N1 Cd1 118.5(8)
C14 N2 C10 117.9(11)
C14 N2 Cd1 119.9(8)
C10 N2 Cd1 118.3(8)
C6 O1 C7 111.5(10)
C6 O1 Cd1 103.4(6)
C7 O1 Cd1 115.5(7)
C18 O2 C17 111.3(10)
C18 O2 Cd1 114.6(8)
C17 O2 Cd1 115.5(7)
C8 S1 C9 101.6(6)
C8 S1 Cd1 102.2(4)
C9 S1 Cd1 96.6(4)
C16 S2 C15 102.5(7)
C16 S2 Cd1 104.6(4)
C15 S2 Cd1 93.1(5)
N1 C1 C2 122.8(12)
N1 C1 C18 117.7(11)
C2 C1 C18 119.5(12)
C1 C2 C3 119.0(12)
C4 C3 C2 118.3(12)
C3 C4 C5 119.8(14)
N1 C5 C4 122.2(12)
N1 C5 C6 116.4(11)
C4 C5 C6 121.4(12)
O1 C6 C5 112.1(10)
O1 C7 C8 107.5(11)
C7 C8 S1 110.4(9)
C10 C9 S1 111.8(8)
C11 C10 N2 120.6(14)
C11 C10 C9 122.9(13)
N2 C10 C9 116.4(12)
C10 C11 C12 121.2(15)
C11 C12 C13 119.3(14)
C14 C13 C12 118.0(13)
N2 C14 C13 122.7(14)
N2 C14 C15 116.9(12)
C13 C14 C15 120.4(13)
C14 C15 S2 113.2(9)
C17 C16 S2 114.4(9)
O2 C17 C16 111.8(11)
O2 C18 C1 111.5(10)
Cl1 C19 Cl2 105.0(17)

loop_
_geom_bond_atom_site_label_1
_geom_bond_atom_site_label_2
_geom_bond_distance
Cd1 N1 2.322(9)
Cd1 N2 2.408(10)
Cd1 O2 2.534(9)
Cd1 O1 2.585(8)
Cd1 S1 2.658(3)
Cd1 Br1 2.6956(14)
Cd1 S2 2.806(3)
Cd2 Br2 2.5489(18)
Cd2 Br3 2.5626(16)
Cd2 Br4 2.5639(17)
Cd2 Br1 2.6546(15)
N1 C1 1.359(15)
N1 C5 1.376(16)
N2 C14 1.360(16)
N2 C10 1.374(17)
O1 C6 1.425(14)
O1 C7 1.450(15)
O2 C18 1.445(17)
O2 C17 1.447(15)
S1 C8 1.796(13)
S1 C9 1.801(12)
S2 C16 1.792(13)
S2 C15 1.802(15)
C1 C2 1.363(18)
C1 C18 1.506(19)
C2 C3 1.43(2)
C3 C4 1.37(2)
C4 C5 1.381(19)
C5 C6 1.504(16)
C7 C8 1.496(19)
C9 C10 1.504(19)
C10 C11 1.353(19)
C11 C12 1.36(2)
C12 C13 1.39(2)
C13 C14 1.367(18)
C14 C15 1.53(2)
C16 C17 1.540(19)
C19 Cl1 1.53(3)
C19 Cl2 2.09(4)
